data_2226284
loop_
_publ_author_name
'Arumugam, Natarajan'
'Abdul Rahim, Aisyah Saad'
'Osman, Hasnah'
'Hemamalini, Madhukar'
'Fun, Hoong-Kun'

_publ_section_title
;
 Ethyl
 1-<i>sec</i>-butyl-2-(2-hydroxyphenyl)-1<i>H</i>-benzimidazole-5-carboxylate
 0.25-hydrate
;
_journal_coeditor_code SJ2770
_journal_issue 6
_journal_name_full 'Acta Crystallographica Section E'
_journal_page_first o1285
_journal_page_last o1286
_journal_paper_doi 10.1107/S1600536810015448
_journal_volume 66
_journal_year 2010
_chemical_formula_iupac 'C20 H22 N2 O3, 0.25H2 O'
_chemical_formula_moiety 'C20 H22 N2 O3, 0.25(H2 O)'
_chemical_formula_sum 'C20 H22.5 N2 O3.25'
_chemical_formula_weight 342.90
_chemical_name_systematic
;
Ethyl
1-<i>sec</i>-butyl-2-(2-hydroxyphenyl)-1<i>H</i>-benzimidazole-5-carboxylate
0.25-hydrate
;
_space_group_IT_number 14
_symmetry_cell_setting monoclinic
_symmetry_space_group_name_Hall '-P 2ybc'
_symmetry_space_group_name_H-M 'P 1 21/c 1'
_atom_sites_solution_hydrogens geom
_atom_sites_solution_primary direct
_atom_sites_solution_secondary difmap
_audit_creation_method SHELXL-97
_cell_angle_alpha 90.00
_cell_angle_beta 97.495(3)
_cell_angle_gamma 90.00
_cell_formula_units_Z 4
_cell_length_a 7.0484(11)
_cell_length_b 27.262(4)
_cell_length_c 9.4673(14)
_cell_measurement_reflns_used 3454
_cell_measurement_temperature 100.00(10)
_cell_measurement_theta_max 28.58
_cell_measurement_theta_min 2.63
_cell_volume 1803.6(5)
_computing_cell_refinement 'SAINT (Bruker, 2009)'
_computing_data_collection 'APEX2 (Bruker, 2009)'
_computing_data_reduction 'SAINT (Bruker, 2009)'
_computing_molecular_graphics 'SHELXTL (Sheldrick, 2008)'
_computing_publication_material 'SHELXTL (Sheldrick, 2008) and PLATON (Spek, 2009)'
_computing_structure_refinement 'SHELXTL (Sheldrick, 2008)'
_computing_structure_solution 'SHELXTL (Sheldrick, 2008)'
_diffrn_ambient_temperature 100.00(10)
_diffrn_measured_fraction_theta_full 0.988
_diffrn_measured_fraction_theta_max 0.988
_diffrn_measurement_device_type
;
Bruker APEX DUO CCD area-detector diffractometer
;
_diffrn_measurement_method '\f and \w scans'
_diffrn_radiation_monochromator graphite
_diffrn_radiation_source 'fine-focus sealed tube'
_diffrn_radiation_type MoK\a
_diffrn_radiation_wavelength 0.71073
_diffrn_reflns_av_R_equivalents 0.0639
_diffrn_reflns_av_sigmaI/netI 0.0630
_diffrn_reflns_limit_h_max 9
_diffrn_reflns_limit_h_min -9
_diffrn_reflns_limit_k_max 36
_diffrn_reflns_limit_k_min -37
_diffrn_reflns_limit_l_max 12
_diffrn_reflns_limit_l_min -12
_diffrn_reflns_number 18277
_diffrn_reflns_theta_full 29.00
_diffrn_reflns_theta_max 29.00
_diffrn_reflns_theta_min 2.29
_diffrn_standards_number 0
_exptl_absorpt_coefficient_mu 0.086
_exptl_absorpt_correction_T_max 0.9959
_exptl_absorpt_correction_T_min 0.9713
_exptl_absorpt_correction_type multi-scan
_exptl_absorpt_process_details '(SADABS; Bruker, 2009)'
_exptl_crystal_colour colourless
_exptl_crystal_density_diffrn 1.263
_exptl_crystal_density_method 'not measured'
_exptl_crystal_description plate
_exptl_crystal_F_000 730
_exptl_crystal_size_max 0.34
_exptl_crystal_size_mid 0.21
_exptl_crystal_size_min 0.05
_refine_diff_density_max 0.354
_refine_diff_density_min -0.460
_refine_ls_extinction_method none
_refine_ls_goodness_of_fit_ref 1.075
_refine_ls_hydrogen_treatment mixed
_refine_ls_matrix_type full
_refine_ls_number_parameters 243
_refine_ls_number_reflns 4738
_refine_ls_number_restraints 0
_refine_ls_restrained_S_all 1.075
_refine_ls_R_factor_all 0.1030
_refine_ls_R_factor_gt 0.0655
_refine_ls_shift/su_max_lt 0.001
_refine_ls_shift/su_mean 0.000
_refine_ls_structure_factor_coef Fsqd
_refine_ls_weighting_details 'calc w=1/[\s^2^(Fo^2^)+(0.1283P)^2^+0.7310P] where P=(Fo^2^+2Fc^2^)/3'
_refine_ls_weighting_scheme calc
_refine_ls_wR_factor_gt 0.1925
_refine_ls_wR_factor_ref 0.2317
_reflns_number_gt 3152
_reflns_number_total 4738
_reflns_threshold_expression I>2\s(I)
_cod_data_source_file sj2770.cif
_cod_data_source_block I
_cod_original_sg_symbol_H-M 'P 21/c'
_cod_original_formula_sum 'C20 H22.50 N2 O3.25'
_cod_database_code 2226284
_cod_database_fobs_code 2226284

loop_
_symmetry_equiv_pos_as_xyz
'x, y, z'
'-x, y+1/2, -z+1/2'
'-x, -y, -z'
'x, -y-1/2, z-1/2'

loop_
_atom_site_type_symbol
_atom_site_label
_atom_site_fract_x
_atom_site_fract_y
_atom_site_fract_z
_atom_site_U_iso_or_equiv
_atom_site_adp_type
_atom_site_calc_flag
_atom_site_refinement_flags
_atom_site_occupancy
_atom_site_disorder_assembly
_atom_site_disorder_group
O O1 0.3724(2) 0.72773(6) 0.28243(18) 0.0229(4) Uani d . 1 . .
O O2 -0.2905(3) 0.97944(7) -0.0919(2) 0.0330(5) Uani d . 1 . .
O O3 -0.1402(3) 0.95244(8) -0.2726(2) 0.0416(5) Uani d . 1 . .
N N1 0.3512(3) 0.83123(7) 0.0078(2) 0.0194(4) Uani d . 1 . .
N N2 0.3227(3) 0.83949(7) 0.2392(2) 0.0198(4) Uani d . 1 . .
C C1 0.4138(3) 0.81661(8) 0.1391(2) 0.0185(4) Uani d . 1 . .
C C2 0.1912(3) 0.87134(8) 0.1673(2) 0.0200(5) Uani d . 1 . .
C C3 0.0594(3) 0.90402(10) 0.2134(3) 0.0257(5) Uani d . 1 . .
H H3A 0.0478 0.9080 0.3095 0.031 Uiso calc R 1 . .
C C4 -0.0530(3) 0.93018(9) 0.1083(3) 0.0258(5) Uani d . 1 . .
H H4A -0.1424 0.9523 0.1349 0.031 Uiso calc R 1 . .
C C5 -0.0366(3) 0.92453(9) -0.0362(3) 0.0243(5) Uani d . 1 . .
C C6 0.0965(3) 0.89227(9) -0.0812(3) 0.0220(5) Uani d . 1 . .
H H6A 0.1090 0.8886 -0.1772 0.026 Uiso calc R 1 . .
C C7 0.2102(3) 0.86571(8) 0.0232(2) 0.0191(5) Uani d . 1 . .
C C8 -0.1585(4) 0.95277(10) -0.1479(3) 0.0284(5) Uani d . 1 . .
C C9 -0.4223(4) 1.00752(11) -0.1914(3) 0.0356(6) Uani d . 1 . .
H H9A -0.3573 1.0187 -0.2697 0.043 Uiso calc R 1 . .
H H9B -0.4652 1.0362 -0.1437 0.043 Uiso calc R 1 . .
C C10 -0.5894(4) 0.97724(12) -0.2473(4) 0.0468(8) Uani d . 1 . .
H H10A -0.6797 0.9970 -0.3072 0.070 Uiso calc R 1 . .
H H10B -0.6490 0.9646 -0.1694 0.070 Uiso calc R 1 . .
H H10C -0.5481 0.9505 -0.3018 0.070 Uiso calc R 1 . .
C C11 0.3656(3) 0.83308(9) 0.3956(2) 0.0231(5) Uani d . 1 . .
H H11A 0.4583 0.8063 0.4127 0.028 Uiso calc R 1 . .
C C12 0.4596(4) 0.87887(10) 0.4644(3) 0.0286(5) Uani d . 1 . .
H H12A 0.3742 0.9066 0.4430 0.034 Uiso calc R 1 . .
H H12B 0.4790 0.8745 0.5669 0.034 Uiso calc R 1 . .
C C13 0.6503(4) 0.89027(11) 0.4137(3) 0.0350(6) Uani d . 1 . .
H H13A 0.7075 0.9181 0.4648 0.053 Uiso calc R 1 . .
H H13B 0.6305 0.8975 0.3136 0.053 Uiso calc R 1 . .
H H13C 0.7336 0.8624 0.4305 0.053 Uiso calc R 1 . .
C C14 0.1872(3) 0.81788(11) 0.4596(3) 0.0314(6) Uani d . 1 . .
H H14A 0.1249 0.7914 0.4050 0.047 Uiso calc R 1 . .
H H14B 0.1013 0.8453 0.4580 0.047 Uiso calc R 1 . .
H H14C 0.2228 0.8074 0.5562 0.047 Uiso calc R 1 . .
C C15 0.5701(3) 0.78084(8) 0.1704(2) 0.0187(5) Uani d . 1 . .
C C16 0.7463(3) 0.79107(9) 0.1229(3) 0.0217(5) Uani d . 1 . .
H H16A 0.7627 0.8203 0.0753 0.026 Uiso calc R 1 . .
C C17 0.8956(3) 0.75806(10) 0.1464(3) 0.0262(5) Uani d . 1 . .
H H17A 1.0132 0.7653 0.1167 0.031 Uiso calc R 1 . .
C C18 0.8696(3) 0.71439(10) 0.2137(3) 0.0259(5) Uani d . 1 . .
H H18A 0.9697 0.6920 0.2282 0.031 Uiso calc R 1 . .
C C19 0.6961(3) 0.70333(9) 0.2606(3) 0.0228(5) Uani d . 1 . .
H H19A 0.6800 0.6736 0.3056 0.027 Uiso calc R 1 . .
C C20 0.5463(3) 0.73679(9) 0.2401(2) 0.0195(5) Uani d . 1 . .
H H1O1 0.382(5) 0.7052(13) 0.361(4) 0.048(10) Uiso d . 1 . .
O O1W 0.0628(16) 0.9740(3) 0.4867(10) 0.055(3) Uani d P 0.25 . .
H H1W1 -0.0325 0.9804 0.4320 0.083 Uiso d PR 0.25 . .
H H2W1 0.1385 0.9962 0.4785 0.083 Uiso d PR 0.25 . .

loop_
_atom_site_aniso_label
_atom_site_aniso_U_11
_atom_site_aniso_U_22
_atom_site_aniso_U_33
_atom_site_aniso_U_12
_atom_site_aniso_U_13
_atom_site_aniso_U_23
O1 0.0148(7) 0.0317(9) 0.0230(9) -0.0007(6) 0.0046(6) 0.0064(7)
O2 0.0285(9) 0.0373(11) 0.0324(10) 0.0122(8) 0.0006(8) 0.0084(8)
O3 0.0423(12) 0.0533(13) 0.0275(11) 0.0139(10) -0.0021(9) 0.0073(9)
N1 0.0160(8) 0.0256(10) 0.0167(9) -0.0001(7) 0.0026(7) -0.0001(7)
N2 0.0157(8) 0.0273(10) 0.0164(9) 0.0032(7) 0.0013(7) 0.0018(7)
C1 0.0149(9) 0.0238(11) 0.0169(11) -0.0005(8) 0.0024(7) 0.0014(8)
C2 0.0156(10) 0.0261(12) 0.0180(11) 0.0011(8) 0.0010(8) 0.0021(8)
C3 0.0202(11) 0.0323(13) 0.0247(12) 0.0062(9) 0.0039(9) 0.0006(10)
C4 0.0194(11) 0.0302(13) 0.0281(13) 0.0060(9) 0.0034(9) 0.0020(10)
C5 0.0211(11) 0.0251(12) 0.0255(12) 0.0014(9) -0.0016(9) 0.0034(9)
C6 0.0222(11) 0.0259(12) 0.0175(11) -0.0005(9) 0.0012(8) 0.0013(9)
C7 0.0152(9) 0.0223(11) 0.0197(11) -0.0006(8) 0.0013(8) 0.0006(8)
C8 0.0259(12) 0.0295(13) 0.0285(13) 0.0034(10) -0.0012(10) 0.0046(10)
C9 0.0289(13) 0.0371(15) 0.0392(16) 0.0106(11) -0.0018(11) 0.0118(12)
C10 0.0392(16) 0.0443(18) 0.054(2) 0.0057(13) -0.0043(14) -0.0063(15)
C11 0.0211(10) 0.0331(13) 0.0153(11) 0.0045(9) 0.0034(8) 0.0030(9)
C12 0.0278(12) 0.0352(14) 0.0226(12) 0.0057(10) 0.0020(9) -0.0015(10)
C13 0.0280(13) 0.0375(15) 0.0375(16) -0.0050(11) -0.0034(11) -0.0039(12)
C14 0.0234(12) 0.0494(16) 0.0225(13) 0.0021(11) 0.0066(9) 0.0076(11)
C15 0.0164(10) 0.0239(11) 0.0157(10) -0.0001(8) 0.0019(8) -0.0010(8)
C16 0.0177(10) 0.0280(12) 0.0200(11) -0.0010(9) 0.0050(8) 0.0018(9)
C17 0.0162(10) 0.0388(14) 0.0245(12) 0.0029(9) 0.0060(9) -0.0011(10)
C18 0.0201(11) 0.0334(13) 0.0245(12) 0.0069(9) 0.0042(9) 0.0005(10)
C19 0.0228(11) 0.0267(12) 0.0189(11) 0.0025(9) 0.0026(8) 0.0011(9)
C20 0.0151(10) 0.0279(12) 0.0157(10) -0.0006(8) 0.0030(7) -0.0011(8)
O1W 0.099(8) 0.032(4) 0.046(5) -0.004(5) 0.052(6) 0.000(4)

loop_
_atom_type_symbol
_atom_type_description
_atom_type_scat_dispersion_real
_atom_type_scat_dispersion_imag
_atom_type_scat_source
C C 0.0033 0.0016 'International Tables Vol C Tables 4.2.6.8 and 6.1.1.4'
H H 0.0000 0.0000 'International Tables Vol C Tables 4.2.6.8 and 6.1.1.4'
N N 0.0061 0.0033 'International Tables Vol C Tables 4.2.6.8 and 6.1.1.4'
O O 0.0106 0.0060 'International Tables Vol C Tables 4.2.6.8 and 6.1.1.4'

loop_
_geom_angle_atom_site_label_1
_geom_angle_atom_site_label_2
_geom_angle_atom_site_label_3
_geom_angle_site_symmetry_1
_geom_angle_site_symmetry_3
_geom_angle
_geom_angle_publ_flag
C20 O1 H1O1 . . 112(2) ?
C8 O2 C9 . . 116.6(2) ?
C1 N1 C7 . . 105.09(19) ?
C1 N2 C2 . . 106.95(19) ?
C1 N2 C11 . . 125.96(18) ?
C2 N2 C11 . . 127.02(19) ?
N1 C1 N2 . . 112.65(19) ?
N1 C1 C15 . . 122.5(2) ?
N2 C1 C15 . . 124.82(19) ?
N2 C2 C7 . . 105.54(19) ?
N2 C2 C3 . . 132.6(2) ?
C7 C2 C3 . . 121.9(2) ?
C4 C3 C2 . . 116.4(2) ?
C4 C3 H3A . . 121.8 ?
C2 C3 H3A . . 121.8 ?
C3 C4 C5 . . 122.3(2) ?
C3 C4 H4A . . 118.8 ?
C5 C4 H4A . . 118.8 ?
C6 C5 C4 . . 120.9(2) ?
C6 C5 C8 . . 117.4(2) ?
C4 C5 C8 . . 121.7(2) ?
C7 C6 C5 . . 117.4(2) ?
C7 C6 H6A . . 121.3 ?
C5 C6 H6A . . 121.3 ?
N1 C7 C6 . . 129.1(2) ?
N1 C7 C2 . . 109.77(19) ?
C6 C7 C2 . . 121.1(2) ?
O3 C8 O2 . . 124.0(2) ?
O3 C8 C5 . . 124.6(2) ?
O2 C8 C5 . . 111.4(2) ?
O2 C9 C10 . . 110.5(2) ?
O2 C9 H9A . . 109.5 ?
C10 C9 H9A . . 109.5 ?
O2 C9 H9B . . 109.5 ?
C10 C9 H9B . . 109.5 ?
H9A C9 H9B . . 108.1 ?
C9 C10 H10A . . 109.5 ?
C9 C10 H10B . . 109.5 ?
H10A C10 H10B . . 109.5 ?
C9 C10 H10C . . 109.5 ?
H10A C10 H10C . . 109.5 ?
H10B C10 H10C . . 109.5 ?
N2 C11 C12 . . 110.6(2) ?
N2 C11 C14 . . 110.99(19) ?
C12 C11 C14 . . 112.9(2) ?
N2 C11 H11A . . 107.4 ?
C12 C11 H11A . . 107.4 ?
C14 C11 H11A . . 107.4 ?
C13 C12 C11 . . 112.8(2) ?
C13 C12 H12A . . 109.0 ?
C11 C12 H12A . . 109.0 ?
C13 C12 H12B . . 109.0 ?
C11 C12 H12B . . 109.0 ?
H12A C12 H12B . . 107.8 ?
C12 C13 H13A . . 109.5 ?
C12 C13 H13B . . 109.5 ?
H13A C13 H13B . . 109.5 ?
C12 C13 H13C . . 109.5 ?
H13A C13 H13C . . 109.5 ?
H13B C13 H13C . . 109.5 ?
C11 C14 H14A . . 109.5 ?
C11 C14 H14B . . 109.5 ?
H14A C14 H14B . . 109.5 ?
C11 C14 H14C . . 109.5 ?
H14A C14 H14C . . 109.5 ?
H14B C14 H14C . . 109.5 ?
C20 C15 C16 . . 119.4(2) ?
C20 C15 C1 . . 122.27(19) ?
C16 C15 C1 . . 118.3(2) ?
C17 C16 C15 . . 120.5(2) ?
C17 C16 H16A . . 119.8 ?
C15 C16 H16A . . 119.8 ?
C18 C17 C16 . . 119.6(2) ?
C18 C17 H17A . . 120.2 ?
C16 C17 H17A . . 120.2 ?
C17 C18 C19 . . 120.9(2) ?
C17 C18 H18A . . 119.6 ?
C19 C18 H18A . . 119.6 ?
C18 C19 C20 . . 119.9(2) ?
C18 C19 H19A . . 120.1 ?
C20 C19 H19A . . 120.1 ?
O1 C20 C19 . . 122.5(2) ?
O1 C20 C15 . . 117.73(19) ?
C19 C20 C15 . . 119.8(2) ?
O1W O1W H1W1 3_576 . 60.9 ?
O1W O1W H2W1 3_576 . 75.8 ?
H1W1 O1W H2W1 . . 106.0 ?

loop_
_geom_bond_atom_site_label_1
_geom_bond_atom_site_label_2
_geom_bond_site_symmetry_2
_geom_bond_distance
_geom_bond_publ_flag
O1 C20 . 1.361(3) ?
O1 H1O1 . 0.96(4) ?
O2 C8 . 1.343(3) ?
O2 C9 . 1.452(3) ?
O3 C8 . 1.204(3) ?
N1 C1 . 1.325(3) ?
N1 C7 . 1.389(3) ?
N2 C1 . 1.363(3) ?
N2 C2 . 1.383(3) ?
N2 C11 . 1.483(3) ?
C1 C15 . 1.472(3) ?
C2 C7 . 1.396(3) ?
C2 C3 . 1.397(3) ?
C3 C4 . 1.386(3) ?
C3 H3A . 0.9300 ?
C4 C5 . 1.396(4) ?
C4 H4A . 0.9300 ?
C5 C6 . 1.393(3) ?
C5 C8 . 1.487(3) ?
C6 C7 . 1.392(3) ?
C6 H6A . 0.9300 ?
C9 C10 . 1.479(4) ?
C9 H9A . 0.9700 ?
C9 H9B . 0.9700 ?
C10 H10A . 0.9600 ?
C10 H10B . 0.9600 ?
C10 H10C . 0.9600 ?
C11 C12 . 1.519(4) ?
C11 C14 . 1.523(3) ?
C11 H11A . 0.9800 ?
C12 C13 . 1.518(4) ?
C12 H12A . 0.9700 ?
C12 H12B . 0.9700 ?
C13 H13A . 0.9600 ?
C13 H13B . 0.9600 ?
C13 H13C . 0.9600 ?
C14 H14A . 0.9600 ?
C14 H14B . 0.9600 ?
C14 H14C . 0.9600 ?
C15 C20 . 1.391(3) ?
C15 C16 . 1.403(3) ?
C16 C17 . 1.380(3) ?
C16 H16A . 0.9300 ?
C17 C18 . 1.374(4) ?
C17 H17A . 0.9300 ?
C18 C19 . 1.388(3) ?
C18 H18A . 0.9300 ?
C19 C20 . 1.389(3) ?
C19 H19A . 0.9300 ?
O1W O1W 3_576 1.708(18) ?
O1W H1W1 . 0.8114 ?
O1W H2W1 . 0.8187 ?

loop_
_geom_hbond_atom_site_label_D
_geom_hbond_atom_site_label_H
_geom_hbond_atom_site_label_A
_geom_hbond_site_symmetry_A
_geom_hbond_distance_DH
_geom_hbond_distance_HA
_geom_hbond_distance_DA
_geom_hbond_angle_DHA
_geom_hbond_publ_flag
O1 H1O1 N1 4_576 0.96(4) 1.75(4) 2.691(3) 168(3) yes
C14 H14C O1 4_576 0.9600 2.4500 3.398(3) 167.60 yes
C17 H17A Cg1 1_655 0.9300 2.9600 3.734(3) 142.00 yes

loop_
_geom_torsion_atom_site_label_1
_geom_torsion_atom_site_label_2
_geom_torsion_atom_site_label_3
_geom_torsion_atom_site_label_4
_geom_torsion_site_symmetry_1
_geom_torsion_site_symmetry_2
_geom_torsion_site_symmetry_3
_geom_torsion_site_symmetry_4
_geom_torsion
_geom_torsion_publ_flag
C7 N1 C1 N2 . . . . -0.1(2) ?
C7 N1 C1 C15 . . . . -178.0(2) ?
C2 N2 C1 N1 . . . . 0.0(3) ?
C11 N2 C1 N1 . . . . -176.9(2) ?
C2 N2 C1 C15 . . . . 177.8(2) ?
C11 N2 C1 C15 . . . . 0.8(4) ?
C1 N2 C2 C7 . . . . 0.1(2) ?
C11 N2 C2 C7 . . . . 177.0(2) ?
C1 N2 C2 C3 . . . . -179.9(3) ?
C11 N2 C2 C3 . . . . -2.9(4) ?
N2 C2 C3 C4 . . . . -179.3(2) ?
C7 C2 C3 C4 . . . . 0.7(4) ?
C2 C3 C4 C5 . . . . -0.1(4) ?
C3 C4 C5 C6 . . . . -0.6(4) ?
C3 C4 C5 C8 . . . . 179.9(2) ?
C4 C5 C6 C7 . . . . 0.7(3) ?
C8 C5 C6 C7 . . . . -179.8(2) ?
C1 N1 C7 C6 . . . . -179.3(2) ?
C1 N1 C7 C2 . . . . 0.2(2) ?
C5 C6 C7 N1 . . . . 179.4(2) ?
C5 C6 C7 C2 . . . . -0.1(3) ?
N2 C2 C7 N1 . . . . -0.2(2) ?
C3 C2 C7 N1 . . . . 179.8(2) ?
N2 C2 C7 C6 . . . . 179.3(2) ?
C3 C2 C7 C6 . . . . -0.7(4) ?
C9 O2 C8 O3 . . . . 2.8(4) ?
C9 O2 C8 C5 . . . . -178.2(2) ?
C6 C5 C8 O3 . . . . -5.9(4) ?
C4 C5 C8 O3 . . . . 173.6(3) ?
C6 C5 C8 O2 . . . . 175.0(2) ?
C4 C5 C8 O2 . . . . -5.5(3) ?
C8 O2 C9 C10 . . . . 87.3(3) ?
C1 N2 C11 C12 . . . . 109.2(2) ?
C2 N2 C11 C12 . . . . -67.2(3) ?
C1 N2 C11 C14 . . . . -124.7(2) ?
C2 N2 C11 C14 . . . . 59.0(3) ?
N2 C11 C12 C13 . . . . -62.2(3) ?
C14 C11 C12 C13 . . . . 172.8(2) ?
N1 C1 C15 C20 . . . . -121.4(2) ?
N2 C1 C15 C20 . . . . 61.0(3) ?
N1 C1 C15 C16 . . . . 56.0(3) ?
N2 C1 C15 C16 . . . . -121.5(2) ?
C20 C15 C16 C17 . . . . -0.7(3) ?
C1 C15 C16 C17 . . . . -178.3(2) ?
C15 C16 C17 C18 . . . . 1.5(4) ?
C16 C17 C18 C19 . . . . -1.0(4) ?
C17 C18 C19 C20 . . . . -0.4(4) ?
C18 C19 C20 O1 . . . . 179.3(2) ?
C18 C19 C20 C15 . . . . 1.2(4) ?
C16 C15 C20 O1 . . . . -178.9(2) ?
C1 C15 C20 O1 . . . . -1.4(3) ?
C16 C15 C20 C19 . . . . -0.6(3) ?
C1 C15 C20 C19 . . . . 176.8(2) ?
